data_4117653
loop_
_publ_author_name
'Adrian B. Chaplin'
'Joel F. Hooper'
'Andrew S. Weller'
'Michael C. Willis'

_publ_section_title
;
 Intermolecular Hydroacylation: High Activity Rhodium Catalysts Containing
 Small-Bite-Angle Diphosphine Ligands
;
_journal_name_full 'Journal of the American Chemical Society'
_journal_page_first 4885
_journal_page_last 4897
_journal_paper_doi 10.1021/ja211649a
_journal_volume 134
_journal_year 2012
_chemical_formula_moiety 'C27 H48 B F3 N O P2 Rh S, C H2 Cl2'
_chemical_formula_sum 'C28 H50 B Cl2 F3 N O P2 Rh S'
_chemical_formula_weight 752.31
_space_group_IT_number 7
_symmetry_cell_setting monoclinic
_symmetry_space_group_name_Hall 'P -2yc'
_symmetry_space_group_name_H-M 'P 1 c 1'
_atom_sites_solution_hydrogens geom
_atom_sites_solution_primary direct
_atom_sites_solution_secondary difmap
_audit_creation_method SHELXL-97
_cell_angle_alpha 90.00
_cell_angle_beta 97.7476(12)
_cell_angle_gamma 90.00
_cell_formula_units_Z 2
_cell_length_a 9.8396(3)
_cell_length_b 10.9979(3)
_cell_length_c 15.9861(4)
_cell_measurement_reflns_used 4053
_cell_measurement_temperature 150(2)
_cell_measurement_theta_max 27.485
_cell_measurement_theta_min 5.097
_cell_volume 1714.14(8)
_computing_cell_refinement 'Denzo/Scalepack (Otwinowski & Minor 1997)'
_computing_data_collection 'Collect (Nonius BV, 1997-2000)'
_computing_data_reduction 'Denzo/Scalepack (Otwinowski & Minor 1997)'
_computing_molecular_graphics 'ORTEP3 (Farrugia, 1997)'
_computing_publication_material 'Bruker SHELXTL'
_computing_structure_refinement 'SHELXL-97 (Sheldrick, 2008)'
_computing_structure_solution 'SIR2004 (Burla et al., 2005)'
_diffrn_ambient_temperature 150(2)
_diffrn_detector_area_resol_mean 9
_diffrn_measured_fraction_theta_full 0.991
_diffrn_measured_fraction_theta_max 0.991
_diffrn_measurement_device '95mm CCD camera on \k-goniostat'
_diffrn_measurement_device_type KappaCCD
_diffrn_measurement_method CCD
_diffrn_radiation_monochromator 'horizonally mounted graphite crystal'
_diffrn_radiation_source 'fine-focus sealed tube'
_diffrn_radiation_type MoK\a
_diffrn_radiation_wavelength 0.71073
_diffrn_reflns_av_R_equivalents 0.0832
_diffrn_reflns_av_sigmaI/netI 0.0521
_diffrn_reflns_limit_h_max 12
_diffrn_reflns_limit_h_min -12
_diffrn_reflns_limit_k_max 13
_diffrn_reflns_limit_k_min -13
_diffrn_reflns_limit_l_max 19
_diffrn_reflns_limit_l_min -19
_diffrn_reflns_number 6742
_diffrn_reflns_theta_full 26.37
_diffrn_reflns_theta_max 26.37
_diffrn_reflns_theta_min 5.15
_exptl_absorpt_coefficient_mu 0.848
_exptl_absorpt_correction_T_max 1.0
_exptl_absorpt_correction_T_min 0.877
_exptl_absorpt_correction_type multi-scan
_exptl_absorpt_process_details 'Denzo/Scalepack (Otwinowski & Minor 1997)'
_exptl_crystal_colour 'pale yellow'
_exptl_crystal_density_diffrn 1.458
_exptl_crystal_description block
_exptl_crystal_F_000 780
_exptl_crystal_size_max 0.22
_exptl_crystal_size_mid 0.12
_exptl_crystal_size_min 0.10
_refine_diff_density_max 0.386
_refine_diff_density_min -0.448
_refine_diff_density_rms 0.061
_refine_ls_abs_structure_details 'Flack H D (1983), 3253 Friedel pairs'
_refine_ls_abs_structure_Flack 0.54(2)
_refine_ls_extinction_method none
_refine_ls_goodness_of_fit_ref 1.037
_refine_ls_hydrogen_treatment mixed
_refine_ls_matrix_type full
_refine_ls_number_parameters 378
_refine_ls_number_reflns 6731
_refine_ls_number_restraints 2
_refine_ls_restrained_S_all 1.037
_refine_ls_R_factor_all 0.0433
_refine_ls_R_factor_gt 0.0377
_refine_ls_shift/su_max 0.000
_refine_ls_shift/su_mean 0.000
_refine_ls_structure_factor_coef Fsqd
_refine_ls_weighting_details 'calc w=1/[\s^2^(Fo^2^)+(0.0155P)^2^+1.8472P] where P=(Fo^2^+2Fc^2^)/3'
_refine_ls_weighting_scheme calc
_refine_ls_wR_factor_gt 0.0758
_refine_ls_wR_factor_ref 0.0787
_reflns_number_gt 6251
_reflns_number_total 6731
_reflns_threshold_expression >2sigma(I)
_cod_data_source_file ja211649a_si_001_6.cif
_cod_data_source_block 17-191abc11
_cod_database_code 4117653

loop_
_symmetry_equiv_pos_as_xyz
'x, y, z'
'x, -y, z+1/2'

loop_
_atom_site_label
_atom_site_type_symbol
_atom_site_fract_x
_atom_site_fract_y
_atom_site_fract_z
_atom_site_U_iso_or_equiv
_atom_site_adp_type
_atom_site_occupancy
_atom_site_symmetry_multiplicity
_atom_site_calc_flag
_atom_site_refinement_flags
Rh1 Rh 0.22487(2) 0.29378(2) 0.088557(19) 0.02614(8) Uani 1 1 d .
H0 H 0.112(4) 0.318(4) 0.008(3) 0.031 Uiso 1 1 d .
P1 P 0.07789(11) 0.42692(11) 0.16183(7) 0.0269(2) Uani 1 1 d .
P2 P 0.05173(10) 0.17025(9) 0.12715(6) 0.0267(2) Uani 1 1 d .
C1 C 0.3003(4) 0.1752(4) 0.0090(3) 0.0328(9) Uani 1 1 d .
O1 O 0.2693(3) 0.0681(3) -0.0007(2) 0.0428(7) Uani 1 1 d .
C2 C 0.4042(4) 0.2270(4) -0.0439(2) 0.0306(9) Uani 1 1 d .
C3 C 0.4427(4) 0.3478(4) -0.0358(2) 0.0311(9) Uani 1 1 d .
C4 C 0.5377(4) 0.3973(4) -0.0844(3) 0.0390(10) Uani 1 1 d .
H4 H 0.5632 0.4805 -0.0791 0.047 Uiso 1 1 calc R
C5 C 0.5933(5) 0.3219(5) -0.1401(3) 0.0446(12) Uani 1 1 d .
H5 H 0.6592 0.3535 -0.1727 0.054 Uiso 1 1 calc R
C6 C 0.5545(5) 0.2014(5) -0.1490(3) 0.0456(11) Uani 1 1 d .
H6 H 0.5932 0.1512 -0.1880 0.055 Uiso 1 1 calc R
C7 C 0.4600(4) 0.1533(4) -0.1018(3) 0.0376(10) Uani 1 1 d .
H7 H 0.4332 0.0705 -0.1086 0.045 Uiso 1 1 calc R
S1 S 0.35874(11) 0.43999(11) 0.03216(7) 0.0308(3) Uani 1 1 d .
C8 C 0.5008(5) 0.4921(4) 0.1066(3) 0.0402(11) Uani 1 1 d .
H8A H 0.5492 0.4219 0.1342 0.060 Uiso 1 1 calc R
H8B H 0.4665 0.5435 0.1493 0.060 Uiso 1 1 calc R
H8C H 0.5640 0.5392 0.0768 0.060 Uiso 1 1 calc R
N1 N 0.3909(4) 0.2405(3) 0.1819(2) 0.0330(8) Uani 1 1 d .
C9 C 0.4852(5) 0.2059(4) 0.2243(3) 0.0310(10) Uani 1 1 d .
C10 C 0.6066(5) 0.1661(4) 0.2791(3) 0.0397(10) Uani 1 1 d .
H10A H 0.6681 0.1237 0.2446 0.048 Uiso 1 1 calc R
H10B H 0.5788 0.1067 0.3202 0.048 Uiso 1 1 calc R
B1 B 0.6925(5) 0.2766(5) 0.3313(3) 0.0364(11) Uani 1 1 d .
F1 F 0.6289(3) 0.3116(2) 0.39972(17) 0.0536(7) Uani 1 1 d .
F2 F 0.8247(3) 0.2359(3) 0.35968(18) 0.0514(7) Uani 1 1 d .
F3 F 0.6997(3) 0.3774(2) 0.27819(17) 0.0503(7) Uani 1 1 d .
C11 C -0.0343(4) 0.2952(3) 0.1794(3) 0.0278(9) Uani 1 1 d .
H11A H -0.1296 0.3081 0.1521 0.033 Uiso 1 1 calc R
H11B H -0.0345 0.2790 0.2402 0.033 Uiso 1 1 calc R
C12 C -0.0381(4) 0.5398(4) 0.0969(3) 0.0302(9) Uani 1 1 d .
C13 C -0.1243(4) 0.4741(4) 0.0241(3) 0.0338(9) Uani 1 1 d .
H13A H -0.1859 0.4163 0.0467 0.051 Uiso 1 1 calc R
H13B H -0.0638 0.4302 -0.0094 0.051 Uiso 1 1 calc R
H13C H -0.1787 0.5336 -0.0117 0.051 Uiso 1 1 calc R
C14 C 0.0503(4) 0.6324(4) 0.0567(3) 0.0357(9) Uani 1 1 d .
H14A H 0.1159 0.5892 0.0265 0.054 Uiso 1 1 calc R
H14B H 0.1002 0.6832 0.1010 0.054 Uiso 1 1 calc R
H14C H -0.0088 0.6838 0.0171 0.054 Uiso 1 1 calc R
C15 C -0.1373(5) 0.6064(4) 0.1480(3) 0.0406(10) Uani 1 1 d .
H15A H -0.2008 0.6563 0.1098 0.061 Uiso 1 1 calc R
H15B H -0.0849 0.6586 0.1903 0.061 Uiso 1 1 calc R
H15C H -0.1894 0.5466 0.1762 0.061 Uiso 1 1 calc R
C16 C 0.1373(4) 0.4990(4) 0.2684(2) 0.0332(9) Uani 1 1 d .
C17 C 0.2592(5) 0.4227(4) 0.3093(3) 0.0443(11) Uani 1 1 d .
H17A H 0.2931 0.4560 0.3650 0.066 Uiso 1 1 calc R
H17B H 0.3326 0.4248 0.2736 0.066 Uiso 1 1 calc R
H17C H 0.2295 0.3384 0.3153 0.066 Uiso 1 1 calc R
C18 C 0.1922(5) 0.6271(4) 0.2564(3) 0.0401(10) Uani 1 1 d .
H18A H 0.1160 0.6809 0.2351 0.060 Uiso 1 1 calc R
H18B H 0.2584 0.6245 0.2158 0.060 Uiso 1 1 calc R
H18C H 0.2374 0.6578 0.3107 0.060 Uiso 1 1 calc R
C19 C 0.0293(5) 0.5022(5) 0.3284(3) 0.0458(11) Uani 1 1 d .
H19A H 0.0686 0.5390 0.3821 0.069 Uiso 1 1 calc R
H19B H -0.0008 0.4191 0.3385 0.069 Uiso 1 1 calc R
H19C H -0.0495 0.5505 0.3032 0.069 Uiso 1 1 calc R
C20 C -0.0775(4) 0.1000(4) 0.0395(2) 0.0318(9) Uani 1 1 d .
C21 C -0.2235(4) 0.1070(4) 0.0618(3) 0.0398(10) Uani 1 1 d .
H21A H -0.2512 0.1924 0.0643 0.060 Uiso 1 1 calc R
H21B H -0.2268 0.0686 0.1168 0.060 Uiso 1 1 calc R
H21C H -0.2862 0.0646 0.0186 0.060 Uiso 1 1 calc R
C22 C -0.0740(5) 0.1672(5) -0.0443(3) 0.0367(10) Uani 1 1 d .
H22A H -0.1398 0.1298 -0.0883 0.055 Uiso 1 1 calc R
H22B H 0.0184 0.1621 -0.0604 0.055 Uiso 1 1 calc R
H22C H -0.0984 0.2527 -0.0377 0.055 Uiso 1 1 calc R
C23 C -0.0411(5) -0.0330(4) 0.0218(3) 0.0404(10) Uani 1 1 d .
H23A H -0.1045 -0.0639 -0.0260 0.061 Uiso 1 1 calc R
H23B H -0.0486 -0.0826 0.0719 0.061 Uiso 1 1 calc R
H23C H 0.0530 -0.0370 0.0082 0.061 Uiso 1 1 calc R
C24 C 0.0960(4) 0.0510(4) 0.2131(3) 0.0328(9) Uani 1 1 d .
C25 C -0.0331(5) -0.0156(4) 0.2362(3) 0.0406(10) Uani 1 1 d .
H25A H -0.0055 -0.0750 0.2810 0.061 Uiso 1 1 calc R
H25B H -0.0793 -0.0577 0.1862 0.061 Uiso 1 1 calc R
H25C H -0.0958 0.0438 0.2559 0.061 Uiso 1 1 calc R
C26 C 0.1995(4) -0.0383(4) 0.1857(3) 0.0390(10) Uani 1 1 d .
H26A H 0.2747 0.0067 0.1656 0.058 Uiso 1 1 calc R
H26B H 0.1544 -0.0897 0.1401 0.058 Uiso 1 1 calc R
H26C H 0.2360 -0.0894 0.2337 0.058 Uiso 1 1 calc R
C27 C 0.1622(5) 0.1116(4) 0.2947(2) 0.0368(10) Uani 1 1 d .
H27A H 0.1867 0.0493 0.3379 0.055 Uiso 1 1 calc R
H27B H 0.0972 0.1690 0.3143 0.055 Uiso 1 1 calc R
H27C H 0.2449 0.1552 0.2840 0.055 Uiso 1 1 calc R
C500 C 0.4948(5) 0.8589(4) 0.0298(3) 0.0436(11) Uani 1 1 d .
H50A H 0.4693 0.9450 0.0185 0.052 Uiso 1 1 calc R
H50B H 0.5654 0.8370 -0.0063 0.052 Uiso 1 1 calc R
Cl1 Cl 0.56395(16) 0.84281(15) 0.13618(9) 0.0699(4) Uani 1 1 d .
Cl2 Cl 0.35060(15) 0.76740(12) 0.00324(10) 0.0633(4) Uani 1 1 d .

loop_
_atom_site_aniso_label
_atom_site_aniso_U_11
_atom_site_aniso_U_22
_atom_site_aniso_U_33
_atom_site_aniso_U_23
_atom_site_aniso_U_13
_atom_site_aniso_U_12
Rh1 0.02677(14) 0.02611(14) 0.02558(13) 0.00086(15) 0.00371(10) -0.00091(16)
P1 0.0281(6) 0.0269(6) 0.0258(5) -0.0013(4) 0.0042(5) -0.0005(4)
P2 0.0283(5) 0.0258(5) 0.0266(5) -0.0005(4) 0.0057(4) -0.0027(4)
C1 0.030(2) 0.036(3) 0.032(2) -0.0009(18) 0.0063(19) -0.0013(18)
O1 0.0491(19) 0.0334(18) 0.0498(19) -0.0071(14) 0.0215(15) -0.0028(14)
C2 0.030(2) 0.037(2) 0.024(2) 0.0043(16) 0.0028(17) 0.0062(17)
C3 0.027(2) 0.040(2) 0.026(2) 0.0092(18) 0.0046(17) 0.0036(18)
C4 0.032(2) 0.047(3) 0.038(2) 0.007(2) 0.006(2) -0.0022(19)
C5 0.035(2) 0.066(3) 0.036(2) 0.012(2) 0.013(2) 0.000(2)
C6 0.047(3) 0.058(3) 0.033(2) -0.001(2) 0.011(2) 0.008(2)
C7 0.036(2) 0.046(3) 0.031(2) 0.0029(19) 0.0049(19) 0.008(2)
S1 0.0289(6) 0.0285(6) 0.0349(6) 0.0049(4) 0.0041(5) -0.0017(4)
C8 0.038(2) 0.043(3) 0.040(3) -0.003(2) 0.003(2) -0.010(2)
N1 0.035(2) 0.0338(19) 0.0305(18) 0.0022(15) 0.0047(16) -0.0013(16)
C9 0.035(3) 0.028(2) 0.030(2) -0.0008(17) 0.004(2) 0.0006(18)
C10 0.037(2) 0.041(3) 0.038(2) -0.0004(19) -0.002(2) 0.009(2)
B1 0.031(3) 0.042(3) 0.037(3) 0.008(2) 0.005(2) -0.002(2)
F1 0.0639(18) 0.0552(17) 0.0451(16) -0.0096(13) 0.0204(14) -0.0057(14)
F2 0.0357(14) 0.0657(19) 0.0495(16) 0.0111(14) -0.0063(13) 0.0010(13)
F3 0.0434(15) 0.0535(17) 0.0524(16) 0.0198(13) 0.0004(12) -0.0064(12)
C11 0.031(2) 0.028(2) 0.026(2) 0.0008(15) 0.0094(18) -0.0010(16)
C12 0.029(2) 0.028(2) 0.034(2) -0.0004(17) 0.0048(18) 0.0016(17)
C13 0.035(2) 0.032(2) 0.034(2) 0.0006(17) 0.0028(19) -0.0008(18)
C14 0.039(2) 0.029(2) 0.039(2) 0.0039(18) 0.0013(19) 0.0026(18)
C15 0.035(2) 0.042(3) 0.045(3) -0.006(2) 0.006(2) 0.0054(19)
C16 0.039(2) 0.032(2) 0.029(2) -0.0084(17) 0.0047(18) -0.0049(18)
C17 0.055(3) 0.036(3) 0.037(2) -0.0034(19) -0.012(2) -0.002(2)
C18 0.048(3) 0.031(2) 0.039(2) -0.0046(18) -0.005(2) -0.0043(19)
C19 0.057(3) 0.053(3) 0.029(2) -0.011(2) 0.011(2) -0.010(2)
C20 0.035(2) 0.032(2) 0.027(2) -0.0043(17) 0.0005(18) -0.0054(18)
C21 0.033(2) 0.047(3) 0.039(2) -0.004(2) 0.0014(19) -0.0066(19)
C22 0.039(3) 0.043(3) 0.027(2) -0.006(2) 0.0005(19) -0.004(2)
C23 0.049(3) 0.031(2) 0.041(2) -0.0100(18) 0.005(2) -0.0050(19)
C24 0.035(2) 0.032(2) 0.031(2) 0.0020(17) 0.0037(18) -0.0017(18)
C25 0.047(3) 0.039(3) 0.037(2) 0.0074(19) 0.009(2) -0.002(2)
C26 0.040(2) 0.031(2) 0.045(3) 0.0024(19) 0.004(2) 0.0019(18)
C27 0.046(3) 0.035(2) 0.029(2) 0.0045(18) 0.0057(19) -0.001(2)
C500 0.052(3) 0.037(3) 0.044(3) 0.001(2) 0.013(2) -0.002(2)
Cl1 0.0882(11) 0.0685(10) 0.0479(7) -0.0037(7) -0.0092(7) 0.0055(8)
Cl2 0.0595(8) 0.0464(7) 0.0804(10) -0.0036(7) -0.0038(7) -0.0089(6)

loop_
_atom_type_symbol
_atom_type_description
_atom_type_scat_dispersion_real
_atom_type_scat_dispersion_imag
_atom_type_scat_source
C C 0.0033 0.0016 'International Tables Vol C Tables 4.2.6.8 and 6.1.1.4'
H H 0.0000 0.0000 'International Tables Vol C Tables 4.2.6.8 and 6.1.1.4'
B B 0.0013 0.0007 'International Tables Vol C Tables 4.2.6.8 and 6.1.1.4'
O O 0.0106 0.0060 'International Tables Vol C Tables 4.2.6.8 and 6.1.1.4'
F F 0.0171 0.0103 'International Tables Vol C Tables 4.2.6.8 and 6.1.1.4'
P P 0.1023 0.0942 'International Tables Vol C Tables 4.2.6.8 and 6.1.1.4'
S S 0.1246 0.1234 'International Tables Vol C Tables 4.2.6.8 and 6.1.1.4'
Rh Rh -1.1178 0.9187 'International Tables Vol C Tables 4.2.6.8 and 6.1.1.4'
N N 0.0061 0.0033 'International Tables Vol C Tables 4.2.6.8 and 6.1.1.4'
Cl Cl 0.1484 0.1585 'International Tables Vol C Tables 4.2.6.8 and 6.1.1.4'

loop_
_geom_angle_atom_site_label_1
_geom_angle_atom_site_label_2
_geom_angle_atom_site_label_3
_geom_angle
C1 Rh1 N1 87.25(15)
C1 Rh1 P2 97.69(12)
N1 Rh1 P2 99.93(9)
C1 Rh1 S1 85.84(12)
N1 Rh1 S1 92.33(9)
P2 Rh1 S1 167.37(4)
C1 Rh1 P1 165.33(12)
N1 Rh1 P1 105.85(9)
P2 Rh1 P1 73.92(4)
S1 Rh1 P1 99.92(4)
C11 P1 C12 105.40(19)
C11 P1 C16 107.87(18)
C12 P1 C16 107.90(19)
C11 P1 Rh1 90.40(12)
C12 P1 Rh1 118.50(13)
C16 P1 Rh1 123.07(14)
C11 P2 C24 104.92(18)
C11 P2 C20 109.03(19)
C24 P2 C20 108.25(18)
C11 P2 Rh1 94.64(12)
C24 P2 Rh1 119.23(14)
C20 P2 Rh1 118.51(13)
O1 C1 C2 117.8(4)
O1 C1 Rh1 126.3(3)
C2 C1 Rh1 115.9(3)
C3 C2 C7 119.5(4)
C3 C2 C1 120.2(3)
C7 C2 C1 120.3(4)
C2 C3 C4 121.0(4)
C2 C3 S1 117.6(3)
C4 C3 S1 121.2(4)
C5 C4 C3 118.4(4)
C6 C5 C4 120.9(4)
C7 C6 C5 120.6(4)
C6 C7 C2 119.6(4)
C3 S1 C8 101.7(2)
C3 S1 Rh1 100.19(14)
C8 S1 Rh1 113.04(16)
C9 N1 Rh1 172.3(3)
N1 C9 C10 178.0(5)
C9 C10 B1 114.2(4)
F1 B1 F2 109.5(4)
F1 B1 F3 108.8(4)
F2 B1 F3 109.2(4)
F1 B1 C10 110.5(4)
F2 B1 C10 108.8(4)
F3 B1 C10 110.0(4)
P1 C11 P2 101.03(19)
C13 C12 C14 106.5(3)
C13 C12 C15 107.6(3)
C14 C12 C15 110.0(3)
C13 C12 P1 109.8(3)
C14 C12 P1 109.2(3)
C15 C12 P1 113.5(3)
C19 C16 C18 110.2(4)
C19 C16 C17 108.3(4)
C18 C16 C17 106.8(4)
C19 C16 P1 114.7(3)
C18 C16 P1 110.1(3)
C17 C16 P1 106.4(3)
C21 C20 C22 108.2(4)
C21 C20 C23 109.9(3)
C22 C20 C23 105.3(3)
C21 C20 P2 111.1(3)
C22 C20 P2 110.6(3)
C23 C20 P2 111.6(3)
C26 C24 C27 107.6(4)
C26 C24 C25 111.4(3)
C27 C24 C25 105.7(3)
C26 C24 P2 109.5(3)
C27 C24 P2 110.1(3)
C25 C24 P2 112.4(3)
Cl2 C500 Cl1 112.0(3)

loop_
_geom_bond_atom_site_label_1
_geom_bond_atom_site_label_2
_geom_bond_distance
Rh1 C1 2.031(4)
Rh1 N1 2.141(4)
Rh1 P2 2.3264(10)
Rh1 S1 2.3354(11)
Rh1 P1 2.4626(11)
P1 C11 1.865(4)
P1 C12 1.898(4)
P1 C16 1.898(4)
P2 C11 1.869(4)
P2 C24 1.907(4)
P2 C20 1.923(4)
C1 O1 1.222(5)
C1 C2 1.522(6)
C2 C3 1.383(6)
C2 C7 1.397(6)
C3 C4 1.403(6)
C3 S1 1.770(4)
C4 C5 1.382(7)
C5 C6 1.381(7)
C6 C7 1.379(6)
S1 C8 1.803(5)
N1 C9 1.138(6)
C9 C10 1.451(6)
C10 B1 1.642(7)
B1 F1 1.386(6)
B1 F2 1.392(6)
B1 F3 1.404(5)
C12 C13 1.526(6)
C12 C14 1.535(6)
C12 C15 1.539(6)
C16 C19 1.526(6)
C16 C18 1.529(6)
C16 C17 1.536(6)
C20 C21 1.528(6)
C20 C22 1.534(6)
C20 C23 1.541(6)
C24 C26 1.521(6)
C24 C27 1.529(6)
C24 C25 1.553(6)
C500 Cl2 1.745(5)
C500 Cl1 1.754(5)
